data_4076090
loop_
_publ_author_name
'Stueger, Harald'
'Fuerpass, Gottfried'
'Renger, Karin'
'Baumgartner, Judith'

_publ_section_title
;
 Synthesis, Structures, and Unusual Photoluminescence of O- and
 N-Functional Cyclohexasilanes
;
_journal_issue 26
_journal_name_full Organometallics
_journal_page_first 6374
_journal_paper_doi 10.1021/om050587w
_journal_volume 24
_journal_year 2005
_chemical_formula_sum 'C22 H60 O2 Si8'
_chemical_formula_weight 581.42
_chemical_name_systematic
;
 ?
;
_space_group_IT_number 62
_symmetry_cell_setting orthorhombic
_symmetry_space_group_name_Hall '-P 2ac 2n'
_symmetry_space_group_name_H-M 'P n m a'
_atom_sites_solution_hydrogens geom
_atom_sites_solution_primary direct
_atom_sites_solution_secondary difmap
_audit_creation_method SHELXL-97
_cell_angle_alpha 90.00
_cell_angle_beta 90.00
_cell_angle_gamma 90.00
_cell_formula_units_Z 4
_cell_length_a 14.398(3)
_cell_length_b 25.476(5)
_cell_length_c 10.577(2)
_cell_measurement_temperature 213(2)
_cell_volume 3879.7(13)
_computing_cell_refinement 'Bruker XSCANS'
_computing_data_collection 'Bruker XSCANS'
_computing_data_reduction 'Bruker SHELXTL'
_computing_molecular_graphics 'Bruker SHELXTL'
_computing_publication_material 'Bruker SHELXTL'
_computing_structure_refinement 'SHELXL-97 (Sheldrick, 1997)'
_computing_structure_solution 'SHELXS-97 (Sheldrick, 1990)'
_diffrn_ambient_temperature 213(2)
_diffrn_measured_fraction_theta_full 0.993
_diffrn_measured_fraction_theta_max 0.993
_diffrn_measurement_device_type 'Bruker P4'
_diffrn_measurement_method '\w scans'
_diffrn_radiation_monochromator graphite
_diffrn_radiation_source 'fine-focus sealed tube'
_diffrn_radiation_type MoK\a
_diffrn_radiation_wavelength 0.71073
_diffrn_reflns_av_R_equivalents 0.0519
_diffrn_reflns_av_sigmaI/netI 0.0468
_diffrn_reflns_limit_h_max 18
_diffrn_reflns_limit_h_min -17
_diffrn_reflns_limit_k_max 31
_diffrn_reflns_limit_k_min -31
_diffrn_reflns_limit_l_max 13
_diffrn_reflns_limit_l_min -13
_diffrn_reflns_number 29332
_diffrn_reflns_theta_full 26.43
_diffrn_reflns_theta_max 26.43
_diffrn_reflns_theta_min 1.60
_diffrn_standards_interval_time 10
_exptl_absorpt_coefficient_mu 0.292
_exptl_absorpt_correction_T_max 0.9385
_exptl_absorpt_correction_T_min 0.8821
_exptl_absorpt_correction_type SADABS
_exptl_absorpt_process_details XPREP
_exptl_crystal_colour colorless
_exptl_crystal_density_diffrn 0.995
_exptl_crystal_density_method 'not measured'
_exptl_crystal_description plates
_exptl_crystal_F_000 1280
_exptl_crystal_size_max 0.44
_exptl_crystal_size_mid 0.28
_exptl_crystal_size_min 0.22
_refine_diff_density_max 0.768
_refine_diff_density_min -0.209
_refine_diff_density_rms 0.077
_refine_ls_extinction_method none
_refine_ls_goodness_of_fit_ref 1.018
_refine_ls_hydrogen_treatment mixed
_refine_ls_matrix_type full
_refine_ls_number_parameters 191
_refine_ls_number_reflns 4057
_refine_ls_number_restraints 18
_refine_ls_restrained_S_all 1.021
_refine_ls_R_factor_all 0.0922
_refine_ls_R_factor_gt 0.0655
_refine_ls_shift/su_max 0.072
_refine_ls_shift/su_mean 0.011
_refine_ls_structure_factor_coef Fsqd
_refine_ls_weighting_details 'calc w=1/[\s^2^(Fo^2^)+(0.1388P)^2^+0.0000P] where P=(Fo^2^+2Fc^2^)/3'
_refine_ls_weighting_scheme calc
_refine_ls_wR_factor_gt 0.1872
_refine_ls_wR_factor_ref 0.2038
_reflns_number_gt 2740
_reflns_number_total 4057
_reflns_threshold_expression >2sigma(I)
_cod_data_source_file om050587wsi20050713_102534.cif
_cod_data_source_block 316j
_cod_depositor_comments
;
The following automatic conversions were performed:

'_symmetry_cell_setting' value 'Orthorhombic' changed to
'orthorhombic' according to
/home/saulius/struct/CIF-dictionaries/cif_core.dic dictionary named
'cif_core.dic' version 2.4.1 from 2010-06-29.

Automatic conversion script
Id: cif_fix_values 1715 2011-07-08 13:25:40Z adriana 
;
_cod_original_cell_volume 3879.5(13)
_cod_original_sg_symbol_H-M Pnma
_cod_database_code 4076090

loop_
_symmetry_equiv_pos_as_xyz
'x, y, z'
'-x+1/2, -y, z+1/2'
'-x, y+1/2, -z'
'x+1/2, -y+1/2, -z+1/2'
'-x, -y, -z'
'x-1/2, y, -z-1/2'
'x, -y-1/2, z'
'-x-1/2, y-1/2, z-1/2'

loop_
_atom_site_label
_atom_site_type_symbol
_atom_site_fract_x
_atom_site_fract_y
_atom_site_fract_z
_atom_site_U_iso_or_equiv
_atom_site_adp_type
_atom_site_occupancy
_atom_site_symmetry_multiplicity
_atom_site_calc_flag
_atom_site_refinement_flags
_atom_site_disorder_assembly
_atom_site_disorder_group
Si6 Si 0.6137(5) 0.4165(2) 0.7216(6) 0.0821(18) Uani 0.445(10) 1 d PU A 1
C16 C 0.6391(15) 0.3931(4) 0.5703(8) 0.182(10) Uani 0.445(10) 1 d PU A 1
H16A H 0.7044 0.3839 0.5655 0.273 Uiso 0.445(10) 1 calc PR A 1
H16B H 0.6255 0.4202 0.5085 0.273 Uiso 0.445(10) 1 calc PR A 1
H16C H 0.6016 0.3624 0.5527 0.273 Uiso 0.445(10) 1 calc PR A 1
C17 C 0.4887(10) 0.4476(13) 0.751(2) 0.34(2) Uani 0.445(10) 1 d P A 1
H17A H 0.4417 0.4205 0.7420 0.507 Uiso 0.445(10) 1 calc PR A 1
H17B H 0.4776 0.4750 0.6891 0.507 Uiso 0.445(10) 1 calc PR A 1
H17C H 0.4859 0.4623 0.8352 0.507 Uiso 0.445(10) 1 calc PR A 1
Si5 Si 0.6524(4) 0.4172(2) 0.7086(5) 0.0854(14) Uani 0.555(10) 1 d PU A 2
C8 C 0.7563(11) 0.4092(5) 0.6237(18) 0.253(11) Uani 0.555(10) 1 d P A 2
H8A H 0.7766 0.3730 0.6297 0.380 Uiso 0.555(10) 1 calc PR A 2
H8B H 0.8037 0.4320 0.6590 0.380 Uiso 0.555(10) 1 calc PR A 2
H8C H 0.7461 0.4182 0.5357 0.380 Uiso 0.555(10) 1 calc PR A 2
C9 C 0.5271(10) 0.4002(4) 0.6136(15) 0.190(8) Uani 0.555(10) 1 d PU A 2
H9A H 0.5145 0.3629 0.6189 0.285 Uiso 0.555(10) 1 calc PR A 2
H9B H 0.5325 0.4105 0.5256 0.285 Uiso 0.555(10) 1 calc PR A 2
H9C H 0.4766 0.4196 0.6528 0.285 Uiso 0.555(10) 1 calc PR A 2
Si1 Si 0.64819(8) 0.2500 0.79518(9) 0.0497(3) Uani 1 2 d S . .
Si2 Si 0.67168(5) 0.32616(3) 0.91687(7) 0.0466(3) Uani 1 1 d . A .
Si3 Si 0.57905(6) 0.32688(3) 1.09925(7) 0.0529(3) Uani 1 1 d . . .
Si4 Si 0.60063(8) 0.2500 1.21773(9) 0.0522(3) Uani 1 2 d S . .
O1 O 0.64477(14) 0.37782(8) 0.8317(2) 0.0676(6) Uani 1 1 d . . .
C1 C 0.7320(4) 0.2500 0.6598(5) 0.0935(17) Uani 1 2 d S . .
H1A H 0.7951 0.2500 0.6921 0.140 Uiso 1 2 calc SR . .
H1B H 0.7222 0.2811 0.6086 0.140 Uiso 0.50 1 calc PR . .
H1C H 0.7222 0.2189 0.6086 0.140 Uiso 0.50 1 calc PR . .
C2 C 0.5268(3) 0.2500 0.7330(5) 0.0788(14) Uani 1 2 d S . .
H2A H 0.4834 0.2500 0.8031 0.118 Uiso 1 2 calc SR . .
H2B H 0.5170 0.2189 0.6818 0.118 Uiso 0.50 1 calc PR . .
H2C H 0.5170 0.2811 0.6818 0.118 Uiso 0.50 1 calc PR . .
C3 C 0.7973(2) 0.33085(12) 0.9625(4) 0.0748(9) Uani 1 1 d . . .
H3A H 0.8352 0.3324 0.8868 0.112 Uiso 1 1 calc R A .
H3B H 0.8145 0.3003 1.0118 0.112 Uiso 1 1 calc R . .
H3C H 0.8071 0.3623 1.0124 0.112 Uiso 1 1 calc R . .
C4 C 0.4520(2) 0.33407(14) 1.0567(4) 0.0852(10) Uani 1 1 d . . .
H4A H 0.4144 0.3301 1.1322 0.128 Uiso 1 1 calc R . .
H4B H 0.4350 0.3073 0.9957 0.128 Uiso 1 1 calc R . .
H4C H 0.4414 0.3685 1.0204 0.128 Uiso 1 1 calc R . .
C5 C 0.6155(3) 0.38527(14) 1.2004(3) 0.0908(12) Uani 1 1 d . . .
H5A H 0.6176 0.4166 1.1485 0.136 Uiso 1 1 calc R . .
H5B H 0.6765 0.3787 1.2360 0.136 Uiso 1 1 calc R . .
H5C H 0.5710 0.3902 1.2682 0.136 Uiso 1 1 calc R . .
C6 C 0.7210(3) 0.2500 1.2871(4) 0.0796(14) Uani 1 2 d S . .
H6A H 0.7665 0.2500 1.2195 0.119 Uiso 1 2 calc SR . .
H6B H 0.7293 0.2189 1.3389 0.119 Uiso 0.50 1 calc PR . .
H6C H 0.7293 0.2811 1.3389 0.119 Uiso 0.50 1 calc PR . .
C7 C 0.5142(4) 0.2500 1.3538(4) 0.0862(15) Uani 1 2 d S . .
H7A H 0.4515 0.2500 1.3204 0.129 Uiso 1 2 calc SR . .
H7B H 0.5236 0.2811 1.4052 0.129 Uiso 0.50 1 calc PR . .
H7C H 0.5236 0.2189 1.4052 0.129 Uiso 0.50 1 calc PR . .
C10 C 0.6344(3) 0.48441(14) 0.7589(5) 0.1074(14) Uani 1 1 d . . .
C11 C 0.5834(10) 0.4946(3) 0.8697(8) 0.293(7) Uani 1 1 d . A .
H11A H 0.5936 0.5307 0.8958 0.440 Uiso 1 1 calc R . .
H11B H 0.6037 0.4711 0.9362 0.440 Uiso 1 1 calc R . .
H11C H 0.5178 0.4892 0.8534 0.440 Uiso 1 1 calc R . .
C12 C 0.6201(4) 0.52218(17) 0.6491(5) 0.1324(19) Uani 1 1 d . A .
H12A H 0.5591 0.5166 0.6126 0.199 Uiso 1 1 calc R . .
H12B H 0.6672 0.5160 0.5853 0.199 Uiso 1 1 calc R . .
H12C H 0.6248 0.5580 0.6794 0.199 Uiso 1 1 calc R . .
C13 C 0.7405(7) 0.4901(4) 0.8056(10) 0.313(8) Uani 1 1 d . A .
H13A H 0.7627 0.5252 0.7872 0.469 Uiso 1 1 calc R . .
H13B H 0.7789 0.4646 0.7618 0.469 Uiso 1 1 calc R . .
H13C H 0.7438 0.4838 0.8959 0.469 Uiso 1 1 calc R . .

loop_
_atom_site_aniso_label
_atom_site_aniso_U_11
_atom_site_aniso_U_22
_atom_site_aniso_U_33
_atom_site_aniso_U_23
_atom_site_aniso_U_13
_atom_site_aniso_U_12
Si6 0.115(4) 0.0581(18) 0.073(3) 0.0185(19) -0.039(3) -0.023(3)
C16 0.44(3) 0.081(7) 0.029(4) 0.001(4) -0.007(9) 0.045(12)
C17 0.107(10) 0.72(6) 0.193(18) 0.13(3) 0.028(12) 0.20(2)
Si5 0.123(3) 0.0641(17) 0.0691(16) 0.0203(12) 0.036(2) 0.024(2)
C8 0.246(15) 0.190(12) 0.32(2) 0.162(13) 0.231(16) 0.133(11)
C9 0.224(14) 0.115(8) 0.231(16) 0.021(9) -0.153(13) -0.034(9)
Si1 0.0650(7) 0.0477(6) 0.0365(6) 0.000 0.0042(4) 0.000
Si2 0.0533(5) 0.0438(4) 0.0427(5) 0.0029(3) 0.0012(3) -0.0023(3)
Si3 0.0638(5) 0.0515(5) 0.0432(5) -0.0053(3) 0.0043(3) 0.0043(3)
Si4 0.0608(7) 0.0621(7) 0.0335(5) 0.000 0.0037(5) 0.000
O1 0.0913(15) 0.0511(11) 0.0605(13) 0.0133(10) 0.0075(10) 0.0040(10)
C1 0.138(5) 0.079(3) 0.064(3) 0.000 0.046(3) 0.000
C2 0.089(3) 0.075(3) 0.073(3) 0.000 -0.032(3) 0.000
C3 0.0555(17) 0.082(2) 0.086(2) -0.0022(18) -0.0017(17) -0.0109(15)
C4 0.069(2) 0.096(3) 0.091(3) 0.006(2) 0.0041(19) 0.0220(18)
C5 0.142(3) 0.063(2) 0.067(2) -0.0179(17) 0.006(2) -0.004(2)
C6 0.075(3) 0.102(4) 0.061(3) 0.000 -0.017(2) 0.000
C7 0.106(4) 0.102(4) 0.051(3) 0.000 0.025(3) 0.000
C10 0.181(4) 0.057(2) 0.084(3) 0.016(2) 0.024(3) 0.012(2)
C11 0.58(2) 0.125(5) 0.178(7) 0.029(5) 0.174(11) 0.149(9)
C12 0.187(5) 0.077(3) 0.133(4) 0.048(3) 0.019(4) 0.020(3)
C13 0.302(11) 0.237(9) 0.400(16) 0.111(10) -0.217(12) -0.155(8)

loop_
_atom_type_symbol
_atom_type_description
_atom_type_scat_dispersion_real
_atom_type_scat_dispersion_imag
_atom_type_scat_source
C C 0.0033 0.0016 'International Tables Vol C Tables 4.2.6.8 and 6.1.1.4'
H H 0.0000 0.0000 'International Tables Vol C Tables 4.2.6.8 and 6.1.1.4'
O O 0.0106 0.0060 'International Tables Vol C Tables 4.2.6.8 and 6.1.1.4'
Si Si 0.0817 0.0704 'International Tables Vol C Tables 4.2.6.8 and 6.1.1.4'

loop_
_geom_angle_atom_site_label_1
_geom_angle_atom_site_label_2
_geom_angle_atom_site_label_3
_geom_angle
_geom_angle_site_symmetry_3
O1 Si6 C16 113.7(6) .
O1 Si6 C10 112.9(3) .
C16 Si6 C10 119.5(6) .
O1 Si6 C17 112.8(7) .
C16 Si6 C17 117.8(9) .
C10 Si6 C17 74.5(10) .
O1 Si5 C8 113.0(5) .
O1 Si5 C10 109.5(3) .
C8 Si5 C10 112.4(6) .
O1 Si5 C9 101.2(5) .
C8 Si5 C9 117.5(10) .
C10 Si5 C9 102.1(5) .
C2 Si1 C1 109.5(3) .
C2 Si1 Si2 109.10(9) .
C1 Si1 Si2 109.00(10) .
C2 Si1 Si2 109.10(9) 7_565
C1 Si1 Si2 109.00(10) 7_565
Si2 Si1 Si2 111.11(5) 7_565
O1 Si2 C3 108.52(13) .
O1 Si2 Si3 108.12(8) .
C3 Si2 Si3 109.66(12) .
O1 Si2 Si1 109.09(9) .
C3 Si2 Si1 109.38(11) .
Si3 Si2 Si1 112.00(4) .
C4 Si3 C5 108.92(17) .
C4 Si3 Si2 110.78(13) .
C5 Si3 Si2 108.12(12) .
C4 Si3 Si4 109.62(12) .
C5 Si3 Si4 108.37(12) .
Si2 Si3 Si4 110.95(4) .
C6 Si4 C7 107.9(2) .
C6 Si4 Si3 109.29(8) .
C7 Si4 Si3 108.52(9) .
C6 Si4 Si3 109.29(8) 7_565
C7 Si4 Si3 108.52(9) 7_565
Si3 Si4 Si3 113.21(6) 7_565
Si6 O1 Si2 164.9(3) .
Si6 O1 Si5 20.3(3) .
Si2 O1 Si5 155.0(2) .
C11 C10 C12 116.6(4) .
C11 C10 C13 102.8(8) .
C12 C10 C13 107.8(5) .
C11 C10 Si6 105.9(6) .
C12 C10 Si6 114.7(4) .
C13 C10 Si6 108.1(5) .
C11 C10 Si5 119.6(4) .
C12 C10 Si5 113.1(4) .
C13 C10 Si5 92.2(5) .
Si6 C10 Si5 18.3(2) .

loop_
_geom_bond_atom_site_label_1
_geom_bond_atom_site_label_2
_geom_bond_distance
_geom_bond_site_symmetry_2
Si6 O1 1.589(6) .
Si6 C16 1.746(11) .
Si6 C10 1.800(7) .
Si6 C17 1.990(15) .
Si5 O1 1.647(5) .
Si5 C8 1.756(9) .
Si5 C10 1.813(7) .
Si5 C9 2.110(12) .
Si1 C2 1.868(4) .
Si1 C1 1.873(5) .
Si1 Si2 2.3527(10) .
Si1 Si2 2.3528(10) 7_565
Si2 O1 1.641(2) .
Si2 C3 1.876(3) .
Si2 Si3 2.3452(11) .
Si3 C4 1.893(3) .
Si3 C5 1.906(3) .
Si3 Si4 2.3458(10) .
Si4 C6 1.882(4) .
Si4 C7 1.902(4) .
Si4 Si3 2.3459(10) 7_565
C10 C11 1.407(8) .
C10 C12 1.522(6) .
C10 C13 1.612(9) .

loop_
_geom_torsion_atom_site_label_1
_geom_torsion_atom_site_label_2
_geom_torsion_atom_site_label_3
_geom_torsion_atom_site_label_4
_geom_torsion
_geom_torsion_site_symmetry_1
_geom_torsion_site_symmetry_4
C2 Si1 Si2 O1 -54.28(19) . .
C1 Si1 Si2 O1 65.3(2) . .
Si2 Si1 Si2 O1 -174.61(8) 7_565 .
C2 Si1 Si2 C3 -172.8(2) . .
C1 Si1 Si2 C3 -53.3(2) . .
Si2 Si1 Si2 C3 66.84(14) 7_565 .
C2 Si1 Si2 Si3 65.38(17) . .
C1 Si1 Si2 Si3 -175.09(18) . .
Si2 Si1 Si2 Si3 -54.95(7) 7_565 .
O1 Si2 Si3 C4 52.04(15) . .
C3 Si2 Si3 C4 170.19(17) . .
Si1 Si2 Si3 C4 -68.19(13) . .
O1 Si2 Si3 C5 -67.24(17) . .
C3 Si2 Si3 C5 50.91(17) . .
Si1 Si2 Si3 C5 172.53(13) . .
O1 Si2 Si3 Si4 174.04(9) . .
C3 Si2 Si3 Si4 -67.81(11) . .
Si1 Si2 Si3 Si4 53.81(6) . .
C4 Si3 Si4 C6 -168.68(19) . .
C5 Si3 Si4 C6 -49.91(19) . .
Si2 Si3 Si4 C6 68.65(15) . .
C4 Si3 Si4 C7 -51.3(2) . .
C5 Si3 Si4 C7 67.5(2) . .
Si2 Si3 Si4 C7 -173.95(16) . .
C4 Si3 Si4 Si3 69.26(14) . 7_565
C5 Si3 Si4 Si3 -171.98(13) . 7_565
Si2 Si3 Si4 Si3 -53.41(7) . 7_565
C16 Si6 O1 Si2 -29.8(16) . .
C10 Si6 O1 Si2 -170.1(9) . .
C17 Si6 O1 Si2 107.8(15) . .
C16 Si6 O1 Si5 60.9(14) . .
C10 Si6 O1 Si5 -79.5(10) . .
C17 Si6 O1 Si5 -161.6(17) . .
C3 Si2 O1 Si6 117.4(13) . .
Si3 Si2 O1 Si6 -123.7(12) . .
Si1 Si2 O1 Si6 -1.7(13) . .
C3 Si2 O1 Si5 62.1(7) . .
Si3 Si2 O1 Si5 -179.0(7) . .
Si1 Si2 O1 Si5 -57.0(7) . .
C8 Si5 O1 Si6 -161.3(15) . .
C10 Si5 O1 Si6 72.6(10) . .
C9 Si5 O1 Si6 -34.8(12) . .
C8 Si5 O1 Si2 -19.4(11) . .
C10 Si5 O1 Si2 -145.5(5) . .
C9 Si5 O1 Si2 107.2(8) . .
O1 Si6 C10 C11 -59.1(9) . .
C16 Si6 C10 C11 163.1(9) . .
C17 Si6 C10 C11 49.6(9) . .
O1 Si6 C10 C12 170.8(5) . .
C16 Si6 C10 C12 33.1(9) . .
C17 Si6 C10 C12 -80.5(8) . .
O1 Si6 C10 C13 50.6(7) . .
C16 Si6 C10 C13 -87.2(10) . .
C17 Si6 C10 C13 159.2(8) . .
O1 Si6 C10 Si5 81.7(10) . .
C16 Si6 C10 Si5 -56.1(13) . .
C17 Si6 C10 Si5 -169.6(13) . .
O1 Si5 C10 C11 -24.5(10) . .
C8 Si5 C10 C11 -151.0(10) . .
C9 Si5 C10 C11 82.2(9) . .
O1 Si5 C10 C12 -167.9(4) . .
C8 Si5 C10 C12 65.6(8) . .
C9 Si5 C10 C12 -61.2(6) . .
O1 Si5 C10 C13 81.6(5) . .
C8 Si5 C10 C13 -44.8(8) . .
C9 Si5 C10 C13 -171.7(6) . .
O1 Si5 C10 Si6 -68.9(9) . .
C8 Si5 C10 Si6 164.7(14) . .
C9 Si5 C10 Si6 37.8(11) . .
